data_2106711
loop_
_publ_author_name
'Martin, D.S.'
'Bonte, J.L.'
'Rush, R.M.'
'Jacobson, R.A.'

_publ_section_title
;
 Potassium tetrabromopalladate(II)
;
_journal_name_full 'Acta Crystallographica B (24,1968-38,1982)'
_journal_page_first 2538
_journal_page_last 2539
_journal_volume 31
_journal_year 1975
_chemical_formula_sum 'Br4 K2 Pd'
_chemical_name_systematic 'K2 Pd Br4'
_space_group_IT_number 123
_symmetry_space_group_name_Hall '-P 4 2'
_symmetry_space_group_name_H-M 'P 4/m m m'
_cell_angle_alpha 90
_cell_angle_beta 90
_cell_angle_gamma 90
_cell_formula_units_Z 1
_cell_length_a 7.409
_cell_length_b 7.409
_cell_length_c 4.309
_cell_volume 236.535
_citation_journal_id_ASTM ACBCAR
_cod_data_source_file Martin_ACBCAR_1975_87.cif
_cod_data_source_block Br4K2Pd1
_cod_original_cell_volume 236.5351
_cod_original_formula_sum 'Br4 K2 Pd1'
_cod_database_code 2106711

loop_
_symmetry_equiv_pos_as_xyz
x,y,z
-y,x,z
-x,-y,z
y,-x,z
x,-y,-z
y,x,-z
-x,y,-z
-y,-x,-z
-x,-y,-z
y,-x,-z
x,y,-z
-y,x,-z
-x,y,z
-y,-x,z
x,-y,z
y,x,z

loop_
_atom_site_label
_atom_site_type_symbol
_atom_site_fract_x
_atom_site_fract_y
_atom_site_fract_z
_atom_site_occupancy
_atom_site_U_iso_or_equiv
Br1 Br-1 0.23323 0.23323 0 1 0.0
Pd1 Pd+2 0 0 0 1 0.0
K1 K+1 0.5 0 0.5 1 0.0
